data_9015180
loop_
_publ_author_name
'Le Bail, A.'
'Mercier, A.'

_publ_section_title
;
 Structure of Pb2MnFe2F12(H2O)2
 _cod_database_code 1000100
;
_journal_name_full 'Acta Crystallographica, Section C'
_journal_page_first 239
_journal_page_last 241
_journal_paper_doi 10.1107/S0108270191010168
_journal_volume 48
_journal_year 1992
_chemical_formula_sum 'F12 Fe2 Mn O3 Pb2'
_space_group_IT_number 189
_symmetry_space_group_name_Hall 'P -6 -2'
_symmetry_space_group_name_H-M 'P -6 2 m'
_cell_angle_alpha 90
_cell_angle_beta 90
_cell_angle_gamma 120
_cell_length_a 9.320
_cell_length_b 9.320
_cell_length_c 3.9618
_cell_formula_units_Z 1
_cell_volume 298.027
_database_code_amcsd 0010269
_exptl_crystal_density_diffrn 4.775
_cod_duplicate_entry 1000100
_cod_original_formula_sum 'Pb2 (Mn Fe2) F12 O3'
_cod_database_code 9015180
_amcsd_formula_title Pb2MnFe2F12(H2O)2

loop_
_space_group_symop_operation_xyz
x,y,z
-x,-x+y,z
-x+y,-x,-z
y,x,-z
-y,x-y,z
x-y,-y,z
x,y,-z
-x,-x+y,-z
-x+y,-x,z
y,x,z
-y,x-y,-z
x-y,-y,-z

loop_
_atom_site_aniso_label
_atom_site_aniso_U_11
_atom_site_aniso_U_22
_atom_site_aniso_U_33
_atom_site_aniso_U_12
_atom_site_aniso_U_13
_atom_site_aniso_U_23
Pb 0.01850 0.01850 0.01840 0.00920 0.00000 0.00000
Mn 0.00650 0.00650 0.00650 0.00330 0.00000 0.00000
Fe 0.00650 0.00650 0.00650 0.00330 0.00000 0.00000
F1 0.01240 0.02170 0.02150 0.00460 0.00000 0.00000
F2 0.02760 0.03470 0.01400 0.01740 0.00000 0.00000
F3 0.02210 0.01420 0.03190 0.00710 0.00000 0.00000
O 0.02440 0.02780 0.02450 0.01390 0.00000 0.00000

loop_
_atom_site_label
_atom_site_fract_x
_atom_site_fract_y
_atom_site_fract_z
_atom_site_occupancy
Pb 0.33333 0.66667 0.50000 1.00000
Mn 0.75990 0.00000 0.00000 0.33333
Fe 0.75990 0.00000 0.00000 0.66667
F1 0.52930 0.82030 0.00000 1.00000
F2 0.76090 0.00000 0.50000 1.00000
F3 0.17700 0.00000 0.00000 1.00000
O 0.40810 0.00000 0.50000 1.00000

loop_
_cod_related_entry_id
_cod_related_entry_database
_cod_related_entry_code
1 AMCSD 0010269
